data_7110335
loop_
_publ_author_name
'Zujin Zhao'
'Bairong He'
'Han Nie'
'Bin Chen'
'Ping Lu'
'Anjun Qin'
'Ben Zhong Tang'

_publ_section_title
;
 Stereoselective synthesis of folded luminogens with arene-arene stacking
 interactions and aggregation-enhanced emission
;
_journal_name_full Chem.Commun.
_journal_page_first 1131
_journal_paper_doi 10.1039/c3cc47696k
_journal_volume 50
_journal_year 2014
_chemical_formula_moiety 'C28 H24'
_chemical_formula_sum 'C28 H24'
_chemical_formula_weight 360.47
_chemical_name_systematic
; 
 ? 
;
_space_group_IT_number 14
_symmetry_cell_setting monoclinic
_symmetry_space_group_name_Hall '-P 2ybc'
_symmetry_space_group_name_H-M 'P 1 21/c 1'
_atom_sites_solution_hydrogens geom
_atom_sites_solution_primary direct
_atom_sites_solution_secondary difmap
_audit_creation_method SHELXL-97
_cell_angle_alpha 90.00
_cell_angle_beta 105.155(6)
_cell_angle_gamma 90.00
_cell_formula_units_Z 2
_cell_length_a 7.3760(5)
_cell_length_b 16.8413(9)
_cell_length_c 8.6153(5)
_cell_measurement_reflns_used 1285
_cell_measurement_temperature 293(2)
_cell_measurement_theta_max 29.5590
_cell_measurement_theta_min 2.8553
_cell_volume 1032.99(11)
_computing_cell_refinement 'CrysAlis PRO (Agilent Technologies, 2011)'
_computing_data_collection 'CrysAlis PRO'
_computing_data_reduction 'CrysAlis PRO'
_computing_molecular_graphics 'OLEX2 (Dolomanov et al., 2009)'
_computing_publication_material OLEX2
_computing_structure_refinement 'SHELXL-97 (Sheldrick, 2008)'
_computing_structure_solution 'SHELXS-97 (Sheldrick, 2008)'
_diffrn_ambient_temperature 293(2)
_diffrn_detector_area_resol_mean 10.3592
_diffrn_measured_fraction_theta_full 0.998
_diffrn_measured_fraction_theta_max 0.998
_diffrn_measurement_device_type 'Xcalibur, Atlas, Gemini ultra'
_diffrn_measurement_method '\w scans'
_diffrn_radiation_monochromator graphite
_diffrn_radiation_source 'fine-focus sealed tube'
_diffrn_radiation_type MoK\a
_diffrn_radiation_wavelength 0.71073
_diffrn_reflns_av_R_equivalents 0.0291
_diffrn_reflns_av_sigmaI/netI 0.0392
_diffrn_reflns_limit_h_max 8
_diffrn_reflns_limit_h_min -8
_diffrn_reflns_limit_k_max 19
_diffrn_reflns_limit_k_min -20
_diffrn_reflns_limit_l_max 8
_diffrn_reflns_limit_l_min -10
_diffrn_reflns_number 4201
_diffrn_reflns_theta_full 25.35
_diffrn_reflns_theta_max 25.35
_diffrn_reflns_theta_min 2.86
_exptl_absorpt_coefficient_mu 0.065
_exptl_absorpt_correction_T_max 0.9852
_exptl_absorpt_correction_T_min 0.9794
_exptl_absorpt_correction_type multi-scan
_exptl_absorpt_process_details
;
CrysAlis PRO (Agilent Technologies, 2011) 
;
_exptl_crystal_colour colorless
_exptl_crystal_density_diffrn 1.159
_exptl_crystal_density_method 'not measured'
_exptl_crystal_description block
_exptl_crystal_F_000 384
_exptl_crystal_size_max 0.32
_exptl_crystal_size_mid 0.26
_exptl_crystal_size_min 0.23
_refine_diff_density_max 0.286
_refine_diff_density_min -0.266
_refine_diff_density_rms 0.035
_refine_ls_extinction_method none
_refine_ls_goodness_of_fit_ref 1.056
_refine_ls_hydrogen_treatment mixed
_refine_ls_matrix_type full
_refine_ls_number_parameters 131
_refine_ls_number_reflns 1890
_refine_ls_number_restraints 0
_refine_ls_restrained_S_all 1.056
_refine_ls_R_factor_all 0.0993
_refine_ls_R_factor_gt 0.0634
_refine_ls_shift/su_max 0.000
_refine_ls_shift/su_mean 0.000
_refine_ls_structure_factor_coef Fsqd
_refine_ls_weighting_details 'calc w=1/[\s^2^(Fo^2^)+(0.0862P)^2^+0.2877P] where P=(Fo^2^+2Fc^2^)/3'
_refine_ls_weighting_scheme calc
_refine_ls_wR_factor_gt 0.1718
_refine_ls_wR_factor_ref 0.1968
_reflns_number_gt 1209
_reflns_number_total 1890
_reflns_threshold_expression >2sigma(I)
_cod_data_source_file c3cc47696k.txt
_cod_data_source_block 121122_h_12_11_10
_cod_original_cell_volume 1032.98(10)
_cod_original_sg_symbol_H-M 'P 21/c'
_cod_database_code 7110335

loop_
_symmetry_equiv_pos_as_xyz
'x, y, z'
'-x, y+1/2, -z+1/2'
'-x, -y, -z'
'x, -y-1/2, z-1/2'

loop_
_atom_site_label
_atom_site_type_symbol
_atom_site_fract_x
_atom_site_fract_y
_atom_site_fract_z
_atom_site_U_iso_or_equiv
_atom_site_adp_type
_atom_site_occupancy
_atom_site_symmetry_multiplicity
_atom_site_calc_flag
_atom_site_refinement_flags
_atom_site_disorder_assembly
_atom_site_disorder_group
C1 C -0.1618(4) 0.44831(17) 0.3106(3) 0.0631(8) Uani 1 1 d . . .
H1AB H -0.1249 0.3939 0.3320 0.095 Uiso 0.839(6) 1 calc PR A 1
H1AC H -0.1676 0.4606 0.2006 0.095 Uiso 0.839(6) 1 calc PR A 1
H1AA H -0.2830 0.4565 0.3295 0.095 Uiso 0.839(6) 1 calc PR A 1
H1BE H -0.1279 0.3948 0.2921 0.095 Uiso 0.161(6) 1 calc PR A 2
H1BF H -0.1227 0.4834 0.2377 0.095 Uiso 0.161(6) 1 calc PR A 2
H1BD H -0.2955 0.4518 0.2934 0.095 Uiso 0.161(6) 1 calc PR A 2
C2 C -0.0194(4) 0.50181(19) 0.4204(4) 0.0478(9) Uani 0.839(6) 1 d P . 1
C3 C 0.0697(4) 0.56449(16) 0.3390(3) 0.0594(7) Uani 1 1 d . . .
C4 C 0.0085(5) 0.64270(17) 0.3347(3) 0.0729(8) Uani 1 1 d . A .
H4 H -0.0738 0.6573 0.3950 0.087 Uiso 1 1 calc R . .
C5 C 0.0680(5) 0.69923(17) 0.2423(4) 0.0764(9) Uani 1 1 d . . .
H5 H 0.0264 0.7514 0.2409 0.092 Uiso 1 1 calc R A .
C6 C 0.1884(5) 0.67757(19) 0.1528(4) 0.0733(9) Uani 1 1 d . A .
H6 H 0.2272 0.7149 0.0888 0.088 Uiso 1 1 calc R . .
C7 C 0.2521(4) 0.60053(18) 0.1577(3) 0.0639(8) Uani 1 1 d . . .
H7 H 0.3341 0.5866 0.0965 0.077 Uiso 1 1 calc R A .
C8 C 0.1969(4) 0.54297(15) 0.2517(3) 0.0528(7) Uani 1 1 d . A .
C9 C 0.2673(3) 0.46036(16) 0.2521(3) 0.0532(7) Uani 1 1 d . . .
C10 C 0.3521(4) 0.42113(16) 0.3944(3) 0.0573(7) Uani 1 1 d . A .
H10 H 0.3633 0.4466 0.4922 0.069 Uiso 1 1 calc R . .
C11 C 0.4198(4) 0.34492(17) 0.3926(4) 0.0687(8) Uani 1 1 d . . .
H11 H 0.4781 0.3197 0.4888 0.082 Uiso 1 1 calc R A .
C12 C 0.4014(5) 0.30606(19) 0.2486(4) 0.0812(10) Uani 1 1 d . A .
H12 H 0.4449 0.2543 0.2474 0.097 Uiso 1 1 calc R . .
C13 C 0.3189(5) 0.3440(2) 0.1075(4) 0.0867(11) Uani 1 1 d . . .
H13 H 0.3066 0.3180 0.0101 0.104 Uiso 1 1 calc R A .
C14 C 0.2539(4) 0.42053(19) 0.1090(3) 0.0722(9) Uani 1 1 d . A .
H14 H 0.2000 0.4459 0.0120 0.087 Uiso 1 1 calc R . .
C2A C -0.063(3) 0.4725(11) 0.487(2) 0.0478(9) Uani 0.161(6) 1 d P . 2

loop_
_atom_site_aniso_label
_atom_site_aniso_U_11
_atom_site_aniso_U_22
_atom_site_aniso_U_33
_atom_site_aniso_U_23
_atom_site_aniso_U_13
_atom_site_aniso_U_12
C1 0.0627(17) 0.0687(18) 0.0558(14) -0.0052(13) 0.0118(13) -0.0172(14)
C2 0.0449(17) 0.051(2) 0.0475(19) -0.0029(15) 0.0116(14) -0.0003(14)
C3 0.0617(17) 0.0543(16) 0.0648(15) 0.0117(13) 0.0212(13) 0.0032(13)
C4 0.084(2) 0.0628(19) 0.0746(18) 0.0112(15) 0.0260(16) 0.0087(16)
C5 0.086(2) 0.0530(17) 0.083(2) 0.0122(15) 0.0090(18) -0.0004(16)
C6 0.071(2) 0.074(2) 0.0673(18) 0.0200(15) 0.0041(16) -0.0213(16)
C7 0.0593(17) 0.075(2) 0.0561(15) 0.0116(14) 0.0131(13) -0.0123(15)
C8 0.0469(14) 0.0591(16) 0.0514(13) 0.0064(12) 0.0108(11) -0.0068(12)
C9 0.0401(13) 0.0635(17) 0.0570(14) 0.0037(12) 0.0144(11) -0.0033(12)
C10 0.0507(15) 0.0611(17) 0.0596(15) 0.0034(13) 0.0138(12) -0.0040(13)
C11 0.0574(18) 0.071(2) 0.0739(18) 0.0110(16) 0.0104(14) 0.0021(15)
C12 0.0657(19) 0.071(2) 0.099(2) -0.0127(18) 0.0077(18) 0.0109(16)
C13 0.081(2) 0.092(2) 0.077(2) -0.0218(18) 0.0027(17) 0.017(2)
C14 0.0638(19) 0.089(2) 0.0574(16) -0.0038(15) 0.0051(13) 0.0110(16)
C2A 0.0449(17) 0.051(2) 0.0475(19) -0.0029(15) 0.0116(14) -0.0003(14)

loop_
_atom_type_symbol
_atom_type_description
_atom_type_scat_dispersion_real
_atom_type_scat_dispersion_imag
_atom_type_scat_source
C C 0.0033 0.0016 'International Tables Vol C Tables 4.2.6.8 and 6.1.1.4'
H H 0.0000 0.0000 'International Tables Vol C Tables 4.2.6.8 and 6.1.1.4'

loop_
_geom_angle_atom_site_label_1
_geom_angle_atom_site_label_2
_geom_angle_atom_site_label_3
_geom_angle
_geom_angle_site_symmetry_1
_geom_angle_site_symmetry_3
C2 C1 C2A 33.2(7) . .
C2 C1 H1AB 109.5 . .
C2A C1 H1AB 91.5 . .
C2 C1 H1AC 109.5 . .
C2A C1 H1AC 142.6 . .
H1AB C1 H1AC 109.5 . .
C2 C1 H1AA 109.5 . .
C2A C1 H1AA 90.9 . .
H1AB C1 H1AA 109.5 . .
H1AC C1 H1AA 109.5 . .
C2 C1 H1BE 119.7 . .
C2A C1 H1BE 109.5 . .
H1AB C1 H1BE 20.4 . .
H1AC C1 H1BE 89.2 . .
H1AA C1 H1BE 117.2 . .
C2 C1 H1BF 76.4 . .
C2A C1 H1BF 109.5 . .
H1AB C1 H1BF 126.5 . .
H1AC C1 H1BF 33.3 . .
H1AA C1 H1BF 118.4 . .
H1BE C1 H1BF 109.5 . .
C2 C1 H1BD 125.2 . .
C2A C1 H1BD 109.5 . .
H1AB C1 H1BD 108.4 . .
H1AC C1 H1BD 93.2 . .
H1AA C1 H1BD 18.6 . .
H1BE C1 H1BD 109.5 . .
H1BF C1 H1BD 109.5 . .
C2 C2 C3 120.6(4) 3_566 .
C2 C2 C1 123.1(4) 3_566 .
C3 C2 C1 116.2(3) . .
C4 C3 C8 119.4(2) . .
C4 C3 C2 119.8(3) . .
C8 C3 C2 120.3(2) . .
C4 C3 C2A 107.3(6) . 3_566
C8 C3 C2A 125.4(6) . 3_566
C2 C3 C2A 35.7(6) . 3_566
C5 C4 C3 121.2(3) . .
C5 C4 H4 119.4 . .
C3 C4 H4 119.4 . .
C6 C5 C4 119.4(3) . .
C6 C5 H5 120.3 . .
C4 C5 H5 120.3 . .
C5 C6 C7 120.0(3) . .
C5 C6 H6 120.0 . .
C7 C6 H6 120.0 . .
C6 C7 C8 121.7(3) . .
C6 C7 H7 119.2 . .
C8 C7 H7 119.2 . .
C7 C8 C3 118.3(3) . .
C7 C8 C9 119.9(2) . .
C3 C8 C9 121.8(2) . .
C14 C9 C10 117.8(3) . .
C14 C9 C8 120.6(2) . .
C10 C9 C8 121.6(2) . .
C11 C10 C9 120.9(3) . .
C11 C10 H10 119.5 . .
C9 C10 H10 119.5 . .
C12 C11 C10 120.1(3) . .
C12 C11 H11 119.9 . .
C10 C11 H11 119.9 . .
C13 C12 C11 119.7(3) . .
C13 C12 H12 120.2 . .
C11 C12 H12 120.2 . .
C12 C13 C14 120.3(3) . .
C12 C13 H13 119.8 . .
C14 C13 H13 119.8 . .
C13 C14 C9 121.2(3) . .
C13 C14 H14 119.4 . .
C9 C14 H14 119.4 . .
C2A C2A C1 120(2) 3_566 .
C2A C2A C3 107.5(19) 3_566 3_566
C1 C2A C3 132.5(14) . 3_566

loop_
_geom_bond_atom_site_label_1
_geom_bond_atom_site_label_2
_geom_bond_distance
_geom_bond_site_symmetry_2
C1 C2 1.513(4) .
C1 C2A 1.554(18) .
C1 H1AB 0.9600 .
C1 H1AC 0.9600 .
C1 H1AA 0.9600 .
C1 H1BE 0.9600 .
C1 H1BF 0.9600 .
C1 H1BD 0.9600 .
C2 C2 1.327(7) 3_566
C2 C3 1.510(4) .
C3 C4 1.390(4) .
C3 C8 1.395(4) .
C3 C2A 1.64(2) 3_566
C4 C5 1.384(4) .
C4 H4 0.9300 .
C5 C6 1.369(4) .
C5 H5 0.9300 .
C6 C7 1.377(4) .
C6 H6 0.9300 .
C7 C8 1.391(3) .
C7 H7 0.9300 .
C8 C9 1.485(4) .
C9 C14 1.384(4) .
C9 C10 1.389(3) .
C10 C11 1.379(4) .
C10 H10 0.9300 .
C11 C12 1.377(4) .
C11 H11 0.9300 .
C12 C13 1.367(4) .
C12 H12 0.9300 .
C13 C14 1.376(4) .
C13 H13 0.9300 .
C14 H14 0.9300 .
C2A C2A 1.29(4) 3_566
C2A C3 1.64(2) 3_566
